data_9011259
loop_
_publ_author_name
'Schutte, W. J.'
'de Boer, J. L.'

_publ_section_title
;Valence fluctuations in the incommensurately modulated structure of
 calaverite AuTe2 Locality: Cripple Creek, Colorado Sample: T = 100 K
;
_journal_issue 5
_journal_name_full 'Acta Crystallographica, Section B'
_journal_page_first 486
_journal_page_last 494
_journal_paper_doi 10.1107/S0108768188007001
_journal_volume 44
_journal_year 1988
_chemical_compound_source 'Cripple Creek, Colorado'
_chemical_formula_sum 'Ag0.1 Au0.9 Te2'
_chemical_name_mineral Calaverite
_space_group_IT_number 12
_symmetry_space_group_name_Hall '-C 2y'
_symmetry_space_group_name_H-M 'C 1 2/m 1'
_cell_angle_alpha 90
_cell_angle_beta 89.99
_cell_angle_gamma 90
_cell_length_a 7.182
_cell_length_b 4.402
_cell_length_c 5.056
_cell_formula_units_Z 2
_cell_volume 159.846
_database_code_amcsd 0009827
_diffrn_ambient_temperature 100
_exptl_crystal_density_diffrn 9.209
_cod_original_formula_sum '(Au.9 Ag.1) Te2'
_cod_database_code 9011259

loop_
_space_group_symop_operation_xyz
x,y,z
1/2+x,1/2+y,z
x,-y,z
1/2+x,1/2-y,z
-x,y,-z
1/2-x,1/2+y,-z
-x,-y,-z
1/2-x,1/2-y,-z

loop_
_atom_site_aniso_label
_atom_site_aniso_U_11
_atom_site_aniso_U_22
_atom_site_aniso_U_33
_atom_site_aniso_U_12
_atom_site_aniso_U_13
_atom_site_aniso_U_23
Au 0.00366 0.00658 0.00479 0.00000 0.00092 0.00000
Ag 0.00366 0.00658 0.00479 0.00000 0.00092 0.00000
Te 0.00418 0.10504 0.00557 0.00000 0.00129 0.00000

loop_
_atom_site_label
_atom_site_fract_x
_atom_site_fract_y
_atom_site_fract_z
_atom_site_occupancy
Au 0.00000 0.00000 0.00000 0.90000
Ag 0.00000 0.00000 0.00000 0.10000
Te 0.68900 0.00000 0.28880 1.00000

loop_
_cod_related_entry_id
_cod_related_entry_database
_cod_related_entry_code
1 AMCSD 0009827
